data_7038683
loop_
_publ_author_name
'Kottelat, E.'
'Ruggi, A.'
'Zobi, F.'

_publ_section_title
;
 Red-light activated photoCORMs of Mn(i) species bearing electron
 deficient 2,2'-azopyridines.
;
_journal_issue 16
_journal_name_full 'Dalton transactions (Cambridge, England : 2003)'
_journal_page_first 6920
_journal_page_last 6927
_journal_paper_doi 10.1039/c6dt00858e
_journal_volume 45
_journal_year 2016
_chemical_formula_moiety 'C12 H4 Cl2 F6 N4'
_chemical_formula_sum 'C12 H4 Cl2 F6 N4'
_chemical_formula_weight 389.09
_chemical_name_systematic (E)-1,2-bis(5-chloro-4-(trifluoromethyl)pyridin-2-yl)diazene
_space_group_crystal_system triclinic
_space_group_IT_number 2
_space_group_name_Hall '-P 1'
_space_group_name_H-M_alt 'P -1'
_symmetry_cell_setting triclinic
_symmetry_Int_Tables_number 2
_symmetry_space_group_name_Hall '-P 1'
_symmetry_space_group_name_H-M 'P -1'
_atom_sites_solution_hydrogens geom
_audit_creation_method SHELXL-2014/7
_audit_update_record
;
2015-10-08 deposited with the CCDC.
2016-03-03 downloaded from the CCDC.
;
_cell_angle_alpha 75.795(8)
_cell_angle_beta 86.893(8)
_cell_angle_gamma 88.052(8)
_cell_formula_units_Z 1
_cell_length_a 4.7813(5)
_cell_length_b 6.6169(7)
_cell_length_c 11.6910(12)
_cell_measurement_reflns_used 5535
_cell_measurement_temperature 200(2)
_cell_measurement_theta_max 25.55
_cell_measurement_theta_min 1.80
_cell_volume 357.95(7)
_computing_cell_refinement 'X-Area (Stoe & Cie, 2009)'
_computing_data_collection 'X-Area (Stoe & Cie, 2009)'
_computing_data_reduction 'X-RED32(Stoe & Cie, 2009)'
_computing_structure_refinement 'SHELXL-2014/7 (Sheldrick, 2014)'
_computing_structure_solution 'SHELXL-2014/7 (Sheldrick, 2014)'
_diffrn_ambient_temperature 200(2)
_diffrn_detector_area_resol_mean 6.67
_diffrn_measured_fraction_theta_full 0.998
_diffrn_measured_fraction_theta_max 0.998
_diffrn_measurement_device_type 'STOE IPDS 2'
_diffrn_measurement_method 'rotation method'
_diffrn_radiation_monochromator graphite
_diffrn_radiation_probe x-ray
_diffrn_radiation_type MoK\a
_diffrn_radiation_wavelength 0.71073
_diffrn_reflns_av_R_equivalents 0.1694
_diffrn_reflns_av_unetI/netI 0.1008
_diffrn_reflns_Laue_measured_fraction_full 0.998
_diffrn_reflns_Laue_measured_fraction_max 0.998
_diffrn_reflns_limit_h_max 5
_diffrn_reflns_limit_h_min -5
_diffrn_reflns_limit_k_max 7
_diffrn_reflns_limit_k_min -7
_diffrn_reflns_limit_l_max 13
_diffrn_reflns_limit_l_min -13
_diffrn_reflns_number 4600
_diffrn_reflns_point_group_measured_fraction_full 0.998
_diffrn_reflns_point_group_measured_fraction_max 0.998
_diffrn_reflns_theta_full 24.993
_diffrn_reflns_theta_max 24.993
_diffrn_reflns_theta_min 1.799
_diffrn_source 'fine-focus sealed tube'
_exptl_absorpt_coefficient_mu 0.526
_exptl_absorpt_correction_type none
_exptl_crystal_colour orange
_exptl_crystal_density_diffrn 1.805
_exptl_crystal_description needle
_exptl_crystal_F_000 192
_exptl_crystal_size_max 0.670
_exptl_crystal_size_mid 0.050
_exptl_crystal_size_min 0.050
_refine_diff_density_max 0.271
_refine_diff_density_min -0.402
_refine_diff_density_rms 0.057
_refine_ls_extinction_method none
_refine_ls_goodness_of_fit_ref 1.042
_refine_ls_hydrogen_treatment constr
_refine_ls_matrix_type full
_refine_ls_number_parameters 109
_refine_ls_number_reflns 1265
_refine_ls_number_restraints 0
_refine_ls_restrained_S_all 1.042
_refine_ls_R_factor_all 0.0397
_refine_ls_R_factor_gt 0.0348
_refine_ls_shift/su_max 0.000
_refine_ls_shift/su_mean 0.000
_refine_ls_structure_factor_coef Fsqd
_refine_ls_weighting_details 'w=1/[\s^2^(Fo^2^)+0.0052P] where P=(Fo^2^+2Fc^2^)/3'
_refine_ls_weighting_scheme calc
_refine_ls_wR_factor_gt 0.0784
_refine_ls_wR_factor_ref 0.0812
_reflns_Friedel_coverage 0.000
_reflns_number_gt 1106
_reflns_number_total 1265
_reflns_threshold_expression 'I > 2\s(I)'
_cod_data_source_file c6dt00858e2.cif
_cod_data_source_block AR01
_cod_depositor_comments 'Adding full bibliography for 7038683--7038687.cif.'
_cod_database_code 7038683
_shelx_shelxl_version_number 2014/7
_shelx_space_group_comment
;
The symmetry employed for this shelxl refinement is uniquely defined
by the following loop, which should always be used as a source of
symmetry information in preference to the above space-group names.
They are only intended as comments.
;
_shelx_estimated_absorpt_t_min 0.719
_shelx_estimated_absorpt_t_max 0.974

loop_
_space_group_symop_operation_xyz
'x, y, z'
'-x, -y, -z'

loop_
_atom_site_label
_atom_site_type_symbol
_atom_site_fract_x
_atom_site_fract_y
_atom_site_fract_z
_atom_site_U_iso_or_equiv
_atom_site_adp_type
_atom_site_occupancy
_atom_site_site_symmetry_order
_atom_site_calc_flag
_atom_site_refinement_flags_posn
_atom_site_refinement_flags_adp
Cl1 Cl 0.05487(8) 0.19284(6) 0.84001(4) 0.04375(18) Uani 1 1 d . .
F3 F 0.5150(2) -0.40794(15) 0.85211(11) 0.0526(3) Uani 1 1 d . .
F2 F 0.4291(3) -0.19452(18) 0.96173(10) 0.0548(3) Uani 1 1 d . .
F1 F 0.1017(2) -0.28154(17) 0.86635(12) 0.0554(3) Uani 1 1 d . .
N2 N 0.9288(3) 0.0826(2) 0.49042(13) 0.0367(3) Uani 1 1 d . .
N1 N 0.5914(3) 0.2745(2) 0.56600(14) 0.0405(4) Uani 1 1 d . .
C5 C 0.7200(3) 0.0886(2) 0.58117(15) 0.0334(4) Uani 1 1 d . .
C3 C 0.4454(3) -0.0555(2) 0.75663(15) 0.0322(4) Uani 1 1 d . .
C4 C 0.6498(3) -0.0816(2) 0.67414(15) 0.0331(4) Uani 1 1 d . .
H4 H 0.7419 -0.2131 0.6802 0.040 Uiso 1 1 calc R U
C2 C 0.3127(3) 0.1403(2) 0.74278(16) 0.0350(4) Uani 1 1 d . .
C1 C 0.3942(3) 0.2986(2) 0.64532(17) 0.0392(4) Uani 1 1 d . .
H1 H 0.3028 0.4311 0.6354 0.047 Uiso 1 1 calc R U
C6 C 0.3714(3) -0.2355(3) 0.85993(16) 0.0389(4) Uani 1 1 d . .

loop_
_atom_site_aniso_label
_atom_site_aniso_U_11
_atom_site_aniso_U_22
_atom_site_aniso_U_33
_atom_site_aniso_U_23
_atom_site_aniso_U_13
_atom_site_aniso_U_12
Cl1 0.0419(3) 0.0511(3) 0.0385(3) -0.0143(2) 0.01143(19) -0.00060(16)
F3 0.0591(6) 0.0393(5) 0.0490(7) 0.0055(5) 0.0126(5) 0.0035(4)
F2 0.0711(7) 0.0626(6) 0.0254(6) -0.0004(5) 0.0001(5) -0.0065(5)
F1 0.0405(5) 0.0553(6) 0.0601(8) 0.0055(5) 0.0067(5) -0.0123(4)
N2 0.0388(7) 0.0398(6) 0.0281(8) -0.0030(5) 0.0035(6) 0.0027(5)
N1 0.0446(7) 0.0364(7) 0.0342(8) 0.0002(6) 0.0072(6) 0.0052(5)
C5 0.0347(8) 0.0383(8) 0.0247(8) -0.0045(6) 0.0042(6) 0.0002(6)
C3 0.0326(7) 0.0371(7) 0.0258(8) -0.0048(6) -0.0010(6) -0.0037(6)
C4 0.0341(8) 0.0358(7) 0.0280(9) -0.0055(6) 0.0000(7) 0.0007(6)
C2 0.0337(7) 0.0410(8) 0.0307(9) -0.0099(6) 0.0019(6) -0.0017(6)
C1 0.0420(8) 0.0358(7) 0.0359(10) -0.0039(7) 0.0066(7) 0.0029(6)
C6 0.0388(9) 0.0421(8) 0.0318(10) -0.0019(7) 0.0023(7) -0.0039(6)

loop_
_atom_type_symbol
_atom_type_description
_atom_type_scat_dispersion_real
_atom_type_scat_dispersion_imag
_atom_type_scat_source
C C 0.0033 0.0016 'International Tables Vol C Tables 4.2.6.8 and 6.1.1.4'
H H 0.0000 0.0000 'International Tables Vol C Tables 4.2.6.8 and 6.1.1.4'
N N 0.0061 0.0033 'International Tables Vol C Tables 4.2.6.8 and 6.1.1.4'
F F 0.0171 0.0103 'International Tables Vol C Tables 4.2.6.8 and 6.1.1.4'
Cl Cl 0.1484 0.1585 'International Tables Vol C Tables 4.2.6.8 and 6.1.1.4'

loop_
_geom_angle_atom_site_label_1
_geom_angle_atom_site_label_2
_geom_angle_atom_site_label_3
_geom_angle
_geom_angle_site_symmetry_1
N2 N2 C5 113.33(16) 2_756
C1 N1 C5 117.80(13) .
N1 C5 C4 123.19(15) .
N1 C5 N2 112.47(13) .
C4 C5 N2 124.31(14) .
C4 C3 C2 118.49(14) .
C4 C3 C6 119.78(14) .
C2 C3 C6 121.73(15) .
C3 C4 C5 118.75(13) .
C1 C2 C3 118.17(16) .
C1 C2 Cl1 118.90(12) .
C3 C2 Cl1 122.93(12) .
N1 C1 C2 123.56(14) .
F2 C6 F1 107.45(15) .
F2 C6 F3 107.43(14) .
F1 C6 F3 106.65(14) .
F2 C6 C3 111.33(15) .
F1 C6 C3 112.50(13) .
F3 C6 C3 111.20(15) .

loop_
_geom_bond_atom_site_label_1
_geom_bond_atom_site_label_2
_geom_bond_distance
_geom_bond_site_symmetry_2
Cl1 C2 1.7163(18) .
F3 C6 1.331(2) .
F2 C6 1.329(2) .
F1 C6 1.329(2) .
N2 N2 1.246(3) 2_756
N2 C5 1.424(2) .
N1 C1 1.320(2) .
N1 C5 1.332(2) .
C5 C4 1.396(2) .
C3 C4 1.372(2) .
C3 C2 1.400(2) .
C3 C6 1.510(2) .
C2 C1 1.393(2) .

loop_
_geom_torsion_atom_site_label_1
_geom_torsion_atom_site_label_2
_geom_torsion_atom_site_label_3
_geom_torsion_atom_site_label_4
_geom_torsion
_geom_torsion_site_symmetry_1
C1 N1 C5 C4 2.1(3) .
C1 N1 C5 N2 -179.68(16) .
N2 N2 C5 N1 172.90(18) 2_756
N2 N2 C5 C4 -8.9(3) 2_756
C2 C3 C4 C5 1.0(3) .
C6 C3 C4 C5 -178.29(16) .
N1 C5 C4 C3 -2.4(3) .
N2 C5 C4 C3 179.62(15) .
C4 C3 C2 C1 0.4(3) .
C6 C3 C2 C1 179.68(17) .
C4 C3 C2 Cl1 -179.84(13) .
C6 C3 C2 Cl1 -0.5(2) .
C5 N1 C1 C2 -0.5(3) .
C3 C2 C1 N1 -0.7(3) .
Cl1 C2 C1 N1 179.54(15) .
C4 C3 C6 F2 116.36(18) .
C2 C3 C6 F2 -62.9(2) .
C4 C3 C6 F1 -122.96(18) .
C2 C3 C6 F1 57.7(2) .
C4 C3 C6 F3 -3.4(2) .
C2 C3 C6 F3 177.29(15) .
